data_7715424
loop_
_publ_author_name
'Li, Yue'
'Fang, Jiaxin'
'Singh, Kuldip'
'Ortu, Fabrizio'
'Suntharalingam, Kogularamanan'

_publ_section_title
;
 An immunogenic anti-cancer stem cell bi-nuclear copper(II)-flufenamic
 acid complex.
;
_journal_issue 14
_journal_name_full 'Dalton transactions (Cambridge, England : 2003)'
_journal_page_first 6410
_journal_page_last 6415
_journal_paper_doi 10.1039/d4dt00384e
_journal_volume 53
_journal_year 2024
_chemical_formula_moiety 'C61 H55 Cu2 F6 N6 O6, C14 H9 F3 N O2'
_chemical_formula_sum 'C75 H64 Cu2 F9 N7 O8'
_chemical_formula_weight 1489.41
_space_group_crystal_system triclinic
_space_group_IT_number 2
_space_group_name_Hall '-P 1'
_space_group_name_H-M_alt 'P -1'
_atom_sites_solution_hydrogens mixed
_atom_sites_solution_primary dual
_atom_sites_solution_secondary difmap
_audit_creation_date 2024-01-09
_audit_creation_method
;
Olex2 1.5
(compiled 2023.08.24 svn.re1ec1418 for OlexSys, GUI svn.r6817)
;
_audit_update_record
;
2024-01-09 deposited with the CCDC.	2024-03-06 downloaded from the CCDC.
;
_cell_angle_alpha 107.9390(10)
_cell_angle_beta 97.4370(10)
_cell_angle_gamma 101.8340(10)
_cell_formula_units_Z 2
_cell_length_a 12.4413(3)
_cell_length_b 17.2045(4)
_cell_length_c 17.6456(4)
_cell_measurement_reflns_used 9932
_cell_measurement_temperature 150.0
_cell_measurement_theta_max 72.130
_cell_measurement_theta_min 2.690
_cell_volume 3440.93(14)
_computing_cell_refinement 'SAINT V8.40B (Bruker, 2016)'
_computing_data_collection 'SAINT V8.40B (Bruker, 2016)'
_computing_data_reduction 'SAINT V8.40B (Bruker, 2016)'
_computing_molecular_graphics 'Olex2 1.5 (Dolomanov et al., 2009)'
_computing_publication_material 'Olex2 1.5 (Dolomanov et al., 2009)'
_computing_structure_refinement 'SHELXL 2018/3 (Sheldrick, 2015)'
_computing_structure_solution 'SHELXT 2018/2 (Sheldrick, 2018)'
_diffrn_ambient_temperature 150.00
_diffrn_measured_fraction_theta_full 0.997
_diffrn_measured_fraction_theta_max 0.991
_diffrn_measurement_device_type 'Bruker APEX-II CCD'
_diffrn_measurement_method '\f and \w scans'
_diffrn_radiation_type CuK\a
_diffrn_radiation_wavelength 1.54178
_diffrn_reflns_av_R_equivalents 0.0756
_diffrn_reflns_av_unetI/netI 0.0527
_diffrn_reflns_Laue_measured_fraction_full 0.997
_diffrn_reflns_Laue_measured_fraction_max 0.991
_diffrn_reflns_limit_h_max 15
_diffrn_reflns_limit_h_min -15
_diffrn_reflns_limit_k_max 21
_diffrn_reflns_limit_k_min -21
_diffrn_reflns_limit_l_max 21
_diffrn_reflns_limit_l_min -21
_diffrn_reflns_number 69369
_diffrn_reflns_point_group_measured_fraction_full 0.997
_diffrn_reflns_point_group_measured_fraction_max 0.991
_diffrn_reflns_theta_full 67.679
_diffrn_reflns_theta_max 72.372
_diffrn_reflns_theta_min 2.690
_exptl_absorpt_coefficient_mu 1.502
_exptl_absorpt_correction_T_max 0.7536
_exptl_absorpt_correction_T_min 0.4899
_exptl_absorpt_correction_type multi-scan
_exptl_absorpt_process_details
;
SADABS-2016/2 (Bruker,2016/2) was used for absorption correction.
wR2(int) was 0.1528 before and 0.0780 after correction.
The Ratio of minimum to maximum transmission is 0.6501.
The \l/2 correction factor is Not present.
;
_exptl_crystal_colour blue
_exptl_crystal_colour_primary blue
_exptl_crystal_density_diffrn 1.438
_exptl_crystal_description plate
_exptl_crystal_F_000 1532
_exptl_crystal_size_max 0.207
_exptl_crystal_size_mid 0.127
_exptl_crystal_size_min 0.042
_refine_diff_density_max 0.983
_refine_diff_density_min -0.560
_refine_diff_density_rms 0.082
_refine_ls_extinction_method none
_refine_ls_goodness_of_fit_ref 1.039
_refine_ls_hydrogen_treatment mixed
_refine_ls_matrix_type full
_refine_ls_number_parameters 1032
_refine_ls_number_reflns 13504
_refine_ls_number_restraints 387
_refine_ls_restrained_S_all 1.070
_refine_ls_R_factor_all 0.0709
_refine_ls_R_factor_gt 0.0549
_refine_ls_shift/su_max 0.001
_refine_ls_shift/su_mean 0.000
_refine_ls_structure_factor_coef Fsqd
_refine_ls_weighting_details 'w=1/[\s^2^(Fo^2^)+(0.0818P)^2^+3.9194P] where P=(Fo^2^+2Fc^2^)/3'
_refine_ls_weighting_scheme calc
_refine_ls_wR_factor_gt 0.1459
_refine_ls_wR_factor_ref 0.1593
_reflns_Friedel_coverage 0.000
_reflns_number_gt 10734
_reflns_number_total 13504
_reflns_threshold_expression 'I > 2\s(I)'
_cod_data_source_file d4dt00384e2.cif
_cod_data_source_block YL2
_cod_depositor_comments 'Adding full bibliography for 7715423--7715424.cif.'
_cod_database_code 7715424
_shelx_shelxl_version_number 2018/3
_shelx_space_group_comment
;
The symmetry employed for this shelxl refinement is uniquely defined
by the following loop, which should always be used as a source of
symmetry information in preference to the above space-group names.
They are only intended as comments.
;
_shelx_estimated_absorpt_t_max 0.940
_shelx_estimated_absorpt_t_min 0.746
_olex2_refinement_description
;
1. Fixed Uiso
 At 1.2 times of:
  All C(H) groups, All N(H) groups, All O(H) groups, All F(H) groups
 At 1.5 times of:
  All C(H,H,H) groups
2. Restrained distances
 O6-H6
 1 with sigma of 0.02
 F5-C60 = F6-C60 = F4-C60
 1.35 with sigma of 0.008
 F5A-C60A
 1.35 with sigma of 0.008
 F4A-F5A \\sim F5A-F6A \\sim F6A-F4A
 with sigma of 0.02
 F9A-C74 \\sim F9-C74 \\sim F7-C74 \\sim F7A-C74 \\sim F8-C74 \\sim F8A-C74
 with sigma of 0.02
 C56-F4 \\sim C56-F5 \\sim C56-F6
 with sigma of 0.02
3. Restrained planarity
 C60A, C56A, C57A, C58A, C59A, C54, C55A, N6
 with sigma of 0.1
4. Uiso/Uaniso restraints and constraints
C54 \\sim C55 \\sim C56 \\sim C57 \\sim C58 \\sim C59 \\sim C55A \\sim C56A
\\sim C57A \\sim C58A \\sim C59A \\sim C60 \\sim F4 \\sim F5 \\sim F6 \\sim
C60A \\sim F4A \\sim F5A \\sim F6A: within 2A with sigma of 0.01 and sigma for
terminal atoms of 0.02 within 2A
F7 \\sim F9 \\sim C74 \\sim F8 \\sim F7A \\sim F9A \\sim F8A: within 2A with
sigma of 0.01 and sigma for terminal atoms of 0.02 within 2A
5. Same fragment restrains
{C55, C56, C57, C58, C59, C60, F4, F5, F6} sigma for 1-2: 0.02, 1-3: 0.04
as in
{C55A, C56A, C57A, C58A, C59A, C60A, F4A, F5A, F6A}
6. Others
 Sof(C55A)=Sof(H55A)=Sof(C56A)=Sof(C57A)=Sof(H57A)=Sof(C58A)=Sof(H58A)=
 Sof(C59A)=Sof(H59A)=Sof(C60A)=Sof(F4A)=Sof(F5A)=Sof(F6A)=1-FVAR(1)
 Sof(C55)=Sof(H55)=Sof(C56)=Sof(C57)=Sof(H57)=Sof(C58)=Sof(H58)=Sof(C59)=
 Sof(H59)=Sof(C60)=Sof(F4)=Sof(F5)=Sof(F6)=FVAR(1)
 Sof(F7A)=Sof(F9A)=Sof(F8A)=1-FVAR(2)
 Sof(F7)=Sof(F9)=Sof(F8)=FVAR(2)
7.a Aromatic/amide H refined with riding coordinates:
 O1(H1), N3(H3), N6(H6A), C6(H6B), C5(H5), C76(H76), C12(H12), C19(H19),
 C20(H20), C21(H21), C22(H22), C25(H25), C26(H26), C27(H27), C29(H29), C31(H31),
  C35(H35), C36(H36), C42(H42), C49(H49), C50(H50), C51(H51), C52(H52),
 C55A(H55A), C57A(H57A), C58A(H58A), C59A(H59A), N7(H7), C63(H63), C64(H64),
 C65(H65), C66(H66), C69(H69), C71(H71), C72(H72), C73(H73), C55(H55), C57(H57),
  C58(H58), C59(H59)
7.b Idealised Me refined as rotating group:
 C13(H13A,H13B,H13C), C14(H14A,H14B,H14C), C15(H15A,H15B,H15C), C16(H16A,H16B,
 H16C), C43(H43A,H43B,H43C), C44(H44A,H44B,H44C), C45(H45A,H45B,H45C), C46(H46A,
 H46B,H46C), C75(H75A,H75B,H75C)
;
_olex2_exptl_crystal_mounting_method 'In fomblin oil on micromount'
_olex2_submission_special_instructions 'No special instructions were received'

loop_
_space_group_symop_operation_xyz
'x, y, z'
'-x, -y, -z'

loop_
_atom_site_label
_atom_site_type_symbol
_atom_site_fract_x
_atom_site_fract_y
_atom_site_fract_z
_atom_site_U_iso_or_equiv
_atom_site_adp_type
_atom_site_occupancy
_atom_site_site_symmetry_order
_atom_site_calc_flag
_atom_site_refinement_flags_posn
_atom_site_refinement_flags_adp
_atom_site_refinement_flags_occupancy
_atom_site_disorder_assembly
_atom_site_disorder_group
Cu1 Cu 0.22086(3) 0.62358(2) 0.67125(2) 0.02425(12) Uani 1 1 d . . . . .
Cu2 Cu 0.31635(3) 0.72524(2) 0.87057(2) 0.02508(12) Uani 1 1 d . . . . .
F1 F 0.5216(2) 0.54082(15) 0.89654(17) 0.0621(7) Uani 1 1 d . . . . .
F2 F 0.5869(2) 0.48040(14) 0.79529(15) 0.0583(6) Uani 1 1 d . . . . .
F3 F 0.6865(2) 0.52083(18) 0.91458(19) 0.0762(8) Uani 1 1 d . . . . .
O1 O 0.20904(17) 0.69749(13) 0.77291(12) 0.0312(5) Uani 1 1 d . . . . .
H1 H 0.146882 0.721682 0.775138 0.037 Uiso 1 1 calc R U . . .
O2 O 0.35895(17) 0.69360(13) 0.66480(14) 0.0345(5) Uani 1 1 d . . . . .
O3 O 0.27715(18) 0.78763(15) 0.63507(14) 0.0380(5) Uani 1 1 d . . . . .
O4 O 0.32271(17) 0.56232(13) 0.75118(12) 0.0298(4) Uani 1 1 d . . . . .
O5 O 0.27062(18) 0.60807(13) 0.87008(12) 0.0328(5) Uani 1 1 d . . . . .
O6 O 0.1990(2) 0.76988(16) 0.95447(13) 0.0410(5) Uani 1 1 d D . . . .
N1 N 0.07740(19) 0.53957(15) 0.66110(14) 0.0257(5) Uani 1 1 d . . . . .
N2 N 0.2175(2) 0.53697(15) 0.56230(13) 0.0267(5) Uani 1 1 d . . . . .
N3 N 0.5679(2) 0.74975(17) 0.74215(16) 0.0343(6) Uani 1 1 d . . . . .
H3 H 0.502552 0.711924 0.723137 0.041 Uiso 1 1 calc R U . . .
N4 N 0.3939(2) 0.84183(15) 0.87272(13) 0.0269(5) Uani 1 1 d . . . . .
N5 N 0.4532(2) 0.75063(15) 0.95743(14) 0.0278(5) Uani 1 1 d . . . . .
N6 N 0.2749(3) 0.39783(17) 0.67298(16) 0.0376(6) Uani 1 1 d . . . . .
H6A H 0.281296 0.444045 0.660446 0.045 Uiso 1 1 calc R U . . .
C6 C 0.0129(2) 0.5412(2) 0.71514(19) 0.0340(7) Uani 1 1 d . . . . .
H6B H 0.032827 0.588668 0.764143 0.041 Uiso 1 1 calc R U . . .
C2 C -0.0832(3) 0.4768(2) 0.7041(2) 0.0419(8) Uani 1 1 d . . . . .
C3 C -0.1154(3) 0.4085(2) 0.6313(2) 0.0431(8) Uani 1 1 d . . . . .
C4 C -0.0462(2) 0.40468(19) 0.5736(2) 0.0338(7) Uani 1 1 d . . . . .
C5 C -0.0657(3) 0.3369(2) 0.4962(2) 0.0445(9) Uani 1 1 d . . . . .
H5 H -0.131178 0.291341 0.481090 0.053 Uiso 1 1 calc R U . . .
C76 C 0.0052(3) 0.3363(2) 0.4453(2) 0.0439(9) Uani 1 1 d . . . . .
H76 H -0.012098 0.290537 0.395065 0.053 Uiso 1 1 calc R U . . .
C7 C 0.1064(3) 0.40208(19) 0.46350(17) 0.0335(7) Uani 1 1 d . . . . .
C8 C 0.1261(2) 0.47019(17) 0.53771(16) 0.0262(6) Uani 1 1 d . . . . .
C9 C 0.0499(2) 0.47112(18) 0.59144(17) 0.0266(6) Uani 1 1 d . . . . .
C10 C 0.1874(3) 0.4042(2) 0.41433(17) 0.0405(8) Uani 1 1 d . . . . .
C11 C 0.2820(3) 0.4714(2) 0.44095(18) 0.0416(8) Uani 1 1 d . . . . .
C12 C 0.2925(3) 0.5368(2) 0.51521(18) 0.0346(7) Uani 1 1 d . . . . .
H12 H 0.356999 0.583465 0.532533 0.042 Uiso 1 1 calc R U . . .
C13 C -0.1462(4) 0.4842(4) 0.7721(3) 0.0704(13) Uani 1 1 d . . . . .
H13A H -0.225232 0.478928 0.751154 0.106 Uiso 1 1 calc R U . . .
H13B H -0.113691 0.539405 0.815114 0.106 Uiso 1 1 calc R U . . .
H13C H -0.140692 0.439183 0.794274 0.106 Uiso 1 1 calc R U . . .
C14 C -0.2215(4) 0.3401(3) 0.6156(4) 0.0697(13) Uani 1 1 d . . . . .
H14A H -0.282772 0.365982 0.629503 0.105 Uiso 1 1 calc R U . . .
H14B H -0.209847 0.305390 0.649248 0.105 Uiso 1 1 calc R U . . .
H14C H -0.240759 0.304429 0.558006 0.105 Uiso 1 1 calc R U . . .
C15 C 0.3757(4) 0.4770(3) 0.3952(2) 0.0630(12) Uani 1 1 d . . . . .
H15A H 0.346602 0.477584 0.341061 0.094 Uiso 1 1 calc R U . . .
H15B H 0.406710 0.428041 0.389498 0.094 Uiso 1 1 calc R U . . .
H15C H 0.434798 0.529102 0.425158 0.094 Uiso 1 1 calc R U . . .
C16 C 0.1727(4) 0.3314(3) 0.3356(2) 0.0628(12) Uani 1 1 d . . . . .
H16A H 0.212466 0.351870 0.298146 0.094 Uiso 1 1 calc R U . . .
H16B H 0.092725 0.308021 0.310531 0.094 Uiso 1 1 calc R U . . .
H16C H 0.203599 0.287247 0.347115 0.094 Uiso 1 1 calc R U . . .
C17 C 0.3616(2) 0.76518(19) 0.65474(16) 0.0286(6) Uani 1 1 d . . . . .
C18 C 0.4765(2) 0.82258(18) 0.66727(16) 0.0276(6) Uani 1 1 d . . . . .
C19 C 0.4820(3) 0.8866(2) 0.63487(18) 0.0327(6) Uani 1 1 d . . . . .
H19 H 0.414664 0.891510 0.606727 0.039 Uiso 1 1 calc R U . . .
C20 C 0.5820(3) 0.9436(2) 0.6420(2) 0.0382(7) Uani 1 1 d . . . . .
H20 H 0.584093 0.987428 0.619619 0.046 Uiso 1 1 calc R U . . .
C21 C 0.6789(3) 0.9350(2) 0.6828(2) 0.0412(8) Uani 1 1 d . . . . .
H21 H 0.748497 0.973500 0.688070 0.049 Uiso 1 1 calc R U . . .
C22 C 0.6776(3) 0.8720(2) 0.7160(2) 0.0366(7) Uani 1 1 d . . . . .
H22 H 0.746025 0.867531 0.742959 0.044 Uiso 1 1 calc R U . . .
C23 C 0.5765(2) 0.81445(19) 0.71051(17) 0.0293(6) Uani 1 1 d . . . . .
C24 C 0.6402(2) 0.73134(19) 0.79773(18) 0.0298(6) Uani 1 1 d . . . . .
C25 C 0.7454(3) 0.7826(2) 0.84377(18) 0.0343(7) Uani 1 1 d . . . . .
H25 H 0.773482 0.836571 0.839713 0.041 Uiso 1 1 calc R U . . .
C26 C 0.8084(3) 0.7543(2) 0.8953(2) 0.0407(8) Uani 1 1 d . . . . .
H26 H 0.880296 0.789181 0.925430 0.049 Uiso 1 1 calc R U . . .
C27 C 0.7701(3) 0.6774(2) 0.9042(2) 0.0417(8) Uani 1 1 d . . . . .
H27 H 0.814780 0.658916 0.939558 0.050 Uiso 1 1 calc R U . . .
C28 C 0.6641(3) 0.6272(2) 0.8601(2) 0.0356(7) Uani 1 1 d . . . . .
C29 C 0.6006(2) 0.6545(2) 0.80827(18) 0.0318(6) Uani 1 1 d . . . . .
H29 H 0.528131 0.619910 0.779151 0.038 Uiso 1 1 calc R U . . .
C30 C 0.6160(3) 0.5439(2) 0.8676(2) 0.0427(8) Uani 1 1 d . . . . .
C31 C 0.3605(3) 0.88769(18) 0.83105(16) 0.0295(6) Uani 1 1 d . . . . .
H31 H 0.287244 0.866761 0.797677 0.035 Uiso 1 1 calc R U . . .
C32 C 0.4262(3) 0.96524(19) 0.83299(17) 0.0339(7) Uani 1 1 d . . . . .
C33 C 0.5338(3) 0.99602(19) 0.87990(18) 0.0353(7) Uani 1 1 d . . . . .
C34 C 0.5715(3) 0.94928(19) 0.92679(17) 0.0326(7) Uani 1 1 d . . . . .
C35 C 0.6794(3) 0.9747(2) 0.97996(19) 0.0393(8) Uani 1 1 d . . . . .
H35 H 0.730987 1.025852 0.984703 0.047 Uiso 1 1 calc R U . . .
C36 C 0.7094(3) 0.9271(2) 1.0237(2) 0.0428(9) Uani 1 1 d . . . . .
H36 H 0.781648 0.946266 1.058332 0.051 Uiso 1 1 calc R U . . .
C37 C 0.6363(2) 0.8492(2) 1.01965(17) 0.0346(7) Uani 1 1 d . . . . .
C38 C 0.5304(2) 0.82325(18) 0.96732(16) 0.0280(6) Uani 1 1 d . . . . .
C39 C 0.4988(2) 0.87315(18) 0.92123(16) 0.0274(6) Uani 1 1 d . . . . .
C40 C 0.6618(3) 0.7963(2) 1.0633(2) 0.0419(8) Uani 1 1 d . . . . .
C41 C 0.5814(3) 0.7230(2) 1.05344(19) 0.0405(8) Uani 1 1 d . . . . .
C42 C 0.4782(3) 0.7028(2) 0.99920(17) 0.0321(6) Uani 1 1 d . . . . .
H42 H 0.423926 0.652211 0.992344 0.039 Uiso 1 1 calc R U . . .
C43 C 0.3756(4) 1.0100(2) 0.7820(2) 0.0447(8) Uani 1 1 d . . . . .
H43A H 0.422343 1.017642 0.742892 0.067 Uiso 1 1 calc R U . . .
H43B H 0.371883 1.065435 0.817470 0.067 Uiso 1 1 calc R U . . .
H43C H 0.299814 0.976097 0.752641 0.067 Uiso 1 1 calc R U . . .
C44 C 0.6105(3) 1.0765(2) 0.8805(2) 0.0480(9) Uani 1 1 d . . . . .
H44A H 0.665681 1.062603 0.847151 0.072 Uiso 1 1 calc R U . . .
H44B H 0.649560 1.110846 0.936545 0.072 Uiso 1 1 calc R U . . .
H44C H 0.566123 1.108385 0.858289 0.072 Uiso 1 1 calc R U . . .
C45 C 0.6005(4) 0.6615(3) 1.0958(3) 0.0600(11) Uani 1 1 d . . . . .
H45A H 0.668027 0.643400 1.083610 0.090 Uiso 1 1 calc R U . . .
H45B H 0.535603 0.612056 1.076474 0.090 Uiso 1 1 calc R U . . .
H45C H 0.610391 0.689050 1.154688 0.090 Uiso 1 1 calc R U . . .
C46 C 0.7746(3) 0.8195(3) 1.1191(3) 0.0618(12) Uani 1 1 d . . . . .
H46A H 0.767062 0.796289 1.162976 0.093 Uiso 1 1 calc R U . . .
H46B H 0.802486 0.881242 1.142572 0.093 Uiso 1 1 calc R U . . .
H46C H 0.827558 0.796119 1.088241 0.093 Uiso 1 1 calc R U . . .
C47 C 0.2742(2) 0.54964(18) 0.80610(17) 0.0271(6) Uani 1 1 d . . . . .
C48 C 0.2118(2) 0.46176(18) 0.79714(17) 0.0281(6) Uani 1 1 d . . . . .
C49 C 0.1459(3) 0.4506(2) 0.8532(2) 0.0376(7) Uani 1 1 d . . . . .
H49 H 0.145879 0.498475 0.897990 0.045 Uiso 1 1 calc R U . . .
C50 C 0.0810(3) 0.3722(2) 0.8456(3) 0.0501(9) Uani 1 1 d . . . . .
H50 H 0.038156 0.365859 0.885187 0.060 Uiso 1 1 calc R U . . .
C51 C 0.0794(4) 0.3032(2) 0.7792(3) 0.0549(10) Uani 1 1 d . . . . .
H51 H 0.033159 0.249164 0.772260 0.066 Uiso 1 1 calc R U . . .
C52 C 0.1435(3) 0.3115(2) 0.7234(2) 0.0481(9) Uani 1 1 d . . . . .
H52 H 0.140910 0.263009 0.678384 0.058 Uiso 1 1 calc R U . . .
C53 C 0.2128(3) 0.38993(19) 0.73105(19) 0.0327(6) Uani 1 1 d . . . . .
C54 C 0.3287(3) 0.3379(2) 0.63241(18) 0.0378(7) Uani 1 1 d . U . . .
C55A C 0.3948(15) 0.3007(10) 0.6789(9) 0.044(3) Uani 0.274(4) 1 d D U P A 2
H55A H 0.392401 0.311676 0.734712 0.053 Uiso 0.274(4) 1 calc R U P A 2
C56A C 0.4611(11) 0.2499(7) 0.6441(8) 0.057(2) Uani 0.274(4) 1 d D U P A 2
C57A C 0.4643(18) 0.2258(14) 0.5628(10) 0.054(3) Uani 0.274(4) 1 d D U P A 2
H57A H 0.505272 0.186775 0.539778 0.065 Uiso 0.274(4) 1 calc R U P A 2
C58A C 0.406(2) 0.2605(12) 0.5158(12) 0.051(3) Uani 0.274(4) 1 d D U P A 2
H58A H 0.405663 0.245121 0.459325 0.061 Uiso 0.274(4) 1 calc R U P A 2
C59A C 0.346(2) 0.3177(12) 0.5505(13) 0.044(3) Uani 0.274(4) 1 d D U P A 2
H59A H 0.315460 0.345590 0.517716 0.053 Uiso 0.274(4) 1 calc R U P A 2
C60A C 0.5263(13) 0.2187(9) 0.7006(8) 0.082(3) Uani 0.274(4) 1 d D U P A 2
F4A F 0.6162(14) 0.2752(11) 0.7521(11) 0.182(7) Uani 0.274(4) 1 d D U P A 2
F5A F 0.5683(11) 0.1607(8) 0.6560(7) 0.090(3) Uani 0.274(4) 1 d D U P A 2
F6A F 0.4589(15) 0.1875(11) 0.7398(8) 0.078(3) Uani 0.274(4) 1 d D U P A 2
C75 C 0.1309(6) 0.7167(4) 0.9817(4) 0.093(2) Uani 1 1 d . . . . .
H75A H 0.071711 0.676634 0.936167 0.139 Uiso 1 1 calc R U . . .
H75B H 0.096778 0.749552 1.023270 0.139 Uiso 1 1 calc R U . . .
H75C H 0.174951 0.685590 1.005356 0.139 Uiso 1 1 calc R U . . .
F7 F 0.2578(18) 0.9818(7) 0.4676(13) 0.078(4) Uani 0.43(4) 1 d D U P B 1
F9 F 0.2706(18) 0.8586(16) 0.4571(15) 0.062(4) Uani 0.43(4) 1 d D U P B 1
O7 O 0.0841(2) 0.80986(16) 0.77628(13) 0.0429(6) Uani 1 1 d . . . . .
O8 O 0.0810(2) 0.86096(16) 0.90798(13) 0.0422(5) Uani 1 1 d . . . . .
N7 N 0.0543(3) 0.9048(2) 0.68879(16) 0.0420(7) Uani 1 1 d . . . . .
H7 H 0.099392 0.875192 0.701101 0.050 Uiso 1 1 calc R U . . .
C61 C 0.0633(2) 0.8617(2) 0.83695(18) 0.0323(6) Uani 1 1 d . . . . .
C62 C 0.0154(2) 0.9320(2) 0.82385(17) 0.0293(6) Uani 1 1 d . . . . .
C63 C -0.0250(3) 0.9811(2) 0.88736(18) 0.0336(7) Uani 1 1 d . . . . .
H63 H -0.024536 0.967242 0.935507 0.040 Uiso 1 1 calc R U . . .
C64 C -0.0655(3) 1.0489(2) 0.8827(2) 0.0392(7) Uani 1 1 d . . . . .
H64 H -0.092896 1.081042 0.926614 0.047 Uiso 1 1 calc R U . . .
C65 C -0.0651(3) 1.0689(2) 0.8119(2) 0.0393(7) Uani 1 1 d . . . . .
H65 H -0.091274 1.115879 0.807715 0.047 Uiso 1 1 calc R U . . .
C66 C -0.0270(3) 1.0211(2) 0.74787(19) 0.0374(7) Uani 1 1 d . . . . .
H66 H -0.027410 1.035754 0.700168 0.045 Uiso 1 1 calc R U . . .
C67 C 0.0125(2) 0.9512(2) 0.75165(18) 0.0329(7) Uani 1 1 d . . . . .
C68 C 0.0318(3) 0.9002(2) 0.60715(18) 0.0345(7) Uani 1 1 d . . . . .
C69 C 0.1191(3) 0.9010(2) 0.56533(17) 0.0319(6) Uani 1 1 d . . . . .
H69 H 0.192761 0.906216 0.592366 0.038 Uiso 1 1 calc R U . . .
C70 C 0.0986(3) 0.8943(2) 0.48420(19) 0.0370(7) Uani 1 1 d . . . . .
C71 C -0.0075(3) 0.8886(2) 0.44464(19) 0.0405(8) Uani 1 1 d . . . . .
H71 H -0.020478 0.884995 0.389275 0.049 Uiso 1 1 calc R U . . .
C72 C -0.0946(3) 0.8880(2) 0.4857(2) 0.0425(8) Uani 1 1 d . . . . .
H72 H -0.167674 0.884204 0.458580 0.051 Uiso 1 1 calc R U . . .
C73 C -0.0758(3) 0.8930(2) 0.5665(2) 0.0398(7) Uani 1 1 d . . . . .
H73 H -0.136320 0.891624 0.594321 0.048 Uiso 1 1 calc R U . . .
C74 C 0.1935(3) 0.8978(3) 0.4408(2) 0.0494(9) Uani 1 1 d D U . . .
F8 F 0.1749(17) 0.8831(16) 0.3632(7) 0.078(3) Uani 0.43(4) 1 d D U P B 1
C55 C 0.3494(6) 0.2746(4) 0.6597(3) 0.0418(12) Uani 0.726(4) 1 d D U P A 1
H55 H 0.324564 0.268214 0.706618 0.050 Uiso 0.726(4) 1 calc R U P A 1
C56 C 0.4075(6) 0.2200(3) 0.6175(3) 0.0524(13) Uani 0.726(4) 1 d D U P A 1
C57 C 0.4389(7) 0.2259(6) 0.5461(4) 0.0556(17) Uani 0.726(4) 1 d D U P A 1
H57 H 0.477095 0.187968 0.516844 0.067 Uiso 0.726(4) 1 calc R U P A 1
C58 C 0.4130(8) 0.2881(4) 0.5191(5) 0.0531(16) Uani 0.726(4) 1 d D U P A 1
H58 H 0.434472 0.293327 0.470806 0.064 Uiso 0.726(4) 1 calc R U P A 1
C59 C 0.3563(8) 0.3434(4) 0.5610(4) 0.0433(15) Uani 0.726(4) 1 d D U P A 1
H59 H 0.336703 0.384644 0.540467 0.052 Uiso 0.726(4) 1 calc R U P A 1
C60 C 0.4296(6) 0.1553(4) 0.6507(4) 0.0789(18) Uani 0.726(4) 1 d D U P A 1
F4 F 0.4838(8) 0.1810(6) 0.7264(5) 0.145(3) Uani 0.726(4) 1 d D U P A 1
F5 F 0.4711(8) 0.0990(4) 0.6066(5) 0.162(3) Uani 0.726(4) 1 d D U P A 1
F6 F 0.3384(6) 0.0975(4) 0.6481(4) 0.159(3) Uani 0.726(4) 1 d D U P A 1
F7A F 0.2345(12) 0.9752(8) 0.4387(11) 0.076(3) Uani 0.57(4) 1 d D U P B 2
F9A F 0.2780(11) 0.8732(11) 0.4729(10) 0.051(2) Uani 0.57(4) 1 d D U P B 2
F8A F 0.1589(11) 0.8465(13) 0.3624(5) 0.076(3) Uani 0.57(4) 1 d D U P B 2
H6 H 0.152(4) 0.800(3) 0.933(3) 0.091 Uiso 1 1 d D U . . .

loop_
_atom_site_aniso_label
_atom_site_aniso_U_11
_atom_site_aniso_U_22
_atom_site_aniso_U_33
_atom_site_aniso_U_23
_atom_site_aniso_U_13
_atom_site_aniso_U_12
Cu1 0.0226(2) 0.0225(2) 0.0157(2) -0.00162(15) -0.00557(15) -0.00115(16)
Cu2 0.0251(2) 0.0232(2) 0.0150(2) -0.00264(15) -0.00511(15) 0.00071(16)
F1 0.0685(15) 0.0487(12) 0.0838(17) 0.0271(12) 0.0488(14) 0.0193(11)
F2 0.0742(16) 0.0374(11) 0.0594(14) 0.0089(10) 0.0244(12) 0.0118(11)
F3 0.0703(17) 0.0689(17) 0.096(2) 0.0497(16) -0.0054(15) 0.0138(14)
O1 0.0326(10) 0.0280(10) 0.0187(9) -0.0057(8) -0.0076(8) 0.0066(8)
O2 0.0275(10) 0.0240(10) 0.0380(12) 0.0009(9) -0.0005(9) -0.0037(8)
O3 0.0281(11) 0.0423(13) 0.0346(12) 0.0136(10) -0.0076(9) -0.0017(9)
O4 0.0289(10) 0.0276(10) 0.0291(10) 0.0076(8) 0.0003(8) 0.0060(8)
O5 0.0379(11) 0.0252(10) 0.0216(10) -0.0005(8) -0.0053(9) -0.0005(9)
O6 0.0431(13) 0.0530(14) 0.0251(11) 0.0081(10) 0.0027(10) 0.0194(11)
N1 0.0224(11) 0.0270(12) 0.0190(11) 0.0030(9) -0.0069(9) 0.0025(9)
N2 0.0318(12) 0.0263(12) 0.0155(10) 0.0039(9) -0.0034(9) 0.0042(10)
N3 0.0262(12) 0.0316(13) 0.0356(14) 0.0070(11) -0.0027(11) 0.0000(10)
N4 0.0275(12) 0.0250(11) 0.0160(11) -0.0045(9) -0.0013(9) 0.0019(9)
N5 0.0270(12) 0.0292(12) 0.0166(11) -0.0032(9) -0.0006(9) 0.0050(10)
N6 0.0536(17) 0.0286(13) 0.0311(13) 0.0089(11) 0.0065(12) 0.0153(12)
C6 0.0265(14) 0.0408(17) 0.0292(15) 0.0079(13) -0.0006(12) 0.0074(13)
C2 0.0294(15) 0.048(2) 0.053(2) 0.0227(17) 0.0099(15) 0.0102(14)
C3 0.0243(15) 0.0380(18) 0.061(2) 0.0177(17) -0.0019(15) 0.0017(13)
C4 0.0239(14) 0.0252(14) 0.0425(18) 0.0077(13) -0.0112(13) 0.0027(11)
C5 0.0357(17) 0.0241(15) 0.051(2) -0.0003(14) -0.0210(16) -0.0022(13)
C76 0.0453(19) 0.0277(16) 0.0357(18) -0.0079(14) -0.0205(16) 0.0075(14)
C7 0.0420(17) 0.0277(15) 0.0200(14) -0.0005(12) -0.0121(12) 0.0113(13)
C8 0.0296(14) 0.0230(13) 0.0168(12) 0.0012(10) -0.0111(11) 0.0057(11)
C9 0.0270(13) 0.0231(13) 0.0211(13) 0.0039(11) -0.0106(11) 0.0039(11)
C10 0.055(2) 0.0430(18) 0.0137(13) -0.0029(13) -0.0076(13) 0.0211(16)
C11 0.057(2) 0.049(2) 0.0181(14) 0.0079(14) 0.0054(14) 0.0197(17)
C12 0.0393(16) 0.0368(16) 0.0229(14) 0.0085(13) 0.0020(13) 0.0051(13)
C13 0.045(2) 0.086(3) 0.085(3) 0.031(3) 0.032(2) 0.013(2)
C14 0.040(2) 0.054(3) 0.102(4) 0.024(3) 0.012(2) -0.0088(19)
C15 0.075(3) 0.076(3) 0.0338(19) 0.0081(19) 0.021(2) 0.020(2)
C16 0.079(3) 0.064(3) 0.0254(17) -0.0138(18) -0.0051(18) 0.031(2)
C17 0.0288(14) 0.0300(15) 0.0152(12) -0.0009(11) -0.0001(11) -0.0014(12)
C18 0.0276(14) 0.0275(14) 0.0163(12) -0.0035(11) 0.0020(11) 0.0011(11)
C19 0.0355(16) 0.0338(15) 0.0224(14) 0.0040(12) 0.0050(12) 0.0044(13)
C20 0.0416(17) 0.0377(17) 0.0322(16) 0.0114(14) 0.0096(14) 0.0033(14)
C21 0.0328(16) 0.0424(18) 0.0388(18) 0.0089(15) 0.0089(14) -0.0040(14)
C22 0.0260(14) 0.0427(18) 0.0322(16) 0.0065(14) 0.0032(13) 0.0016(13)
C23 0.0291(14) 0.0284(14) 0.0208(13) -0.0011(11) 0.0043(11) 0.0021(12)
C24 0.0270(14) 0.0308(15) 0.0242(14) -0.0001(12) 0.0065(12) 0.0060(12)
C25 0.0315(15) 0.0356(16) 0.0264(15) 0.0014(13) 0.0060(12) 0.0029(13)
C26 0.0299(15) 0.0471(19) 0.0314(16) 0.0021(15) -0.0001(13) 0.0023(14)
C27 0.0329(16) 0.054(2) 0.0355(17) 0.0116(16) 0.0041(14) 0.0134(15)
C28 0.0324(15) 0.0389(17) 0.0337(16) 0.0064(14) 0.0112(13) 0.0118(13)
C29 0.0247(13) 0.0350(16) 0.0286(15) 0.0028(12) 0.0061(12) 0.0045(12)
C30 0.0415(18) 0.0431(19) 0.0457(19) 0.0143(16) 0.0122(16) 0.0153(15)
C31 0.0356(15) 0.0281(14) 0.0153(12) -0.0012(11) 0.0004(11) 0.0043(12)
C32 0.0452(17) 0.0283(15) 0.0189(13) -0.0021(12) 0.0075(13) 0.0048(13)
C33 0.0443(17) 0.0272(15) 0.0218(14) -0.0059(12) 0.0138(13) -0.0001(13)
C34 0.0306(15) 0.0325(15) 0.0188(13) -0.0084(12) 0.0068(12) 0.0000(12)
C35 0.0277(15) 0.0396(17) 0.0293(16) -0.0093(14) 0.0061(13) -0.0044(13)
C36 0.0224(14) 0.050(2) 0.0308(16) -0.0119(15) -0.0017(13) 0.0002(14)
C37 0.0244(14) 0.0412(17) 0.0195(14) -0.0107(12) -0.0043(11) 0.0063(13)
C38 0.0236(13) 0.0300(14) 0.0175(12) -0.0068(11) 0.0007(11) 0.0051(11)
C39 0.0249(13) 0.0276(14) 0.0163(12) -0.0074(11) 0.0017(11) 0.0024(11)
C40 0.0316(16) 0.049(2) 0.0272(16) -0.0075(14) -0.0093(13) 0.0130(15)
C41 0.0417(18) 0.0457(19) 0.0249(15) -0.0008(14) -0.0054(14) 0.0194(15)
C42 0.0343(15) 0.0336(15) 0.0197(13) -0.0002(12) -0.0017(12) 0.0093(13)
C43 0.067(2) 0.0349(17) 0.0295(16) 0.0093(14) 0.0098(16) 0.0107(16)
C44 0.054(2) 0.0359(18) 0.0412(19) 0.0019(15) 0.0168(17) -0.0036(16)
C45 0.067(3) 0.062(3) 0.044(2) 0.0148(19) -0.017(2) 0.024(2)
C46 0.042(2) 0.068(3) 0.054(2) 0.002(2) -0.0231(18) 0.018(2)
C47 0.0245(13) 0.0237(13) 0.0247(14) 0.0037(11) -0.0065(11) 0.0027(11)
C48 0.0258(13) 0.0264(14) 0.0249(14) 0.0050(11) -0.0064(11) 0.0043(11)
C49 0.0367(16) 0.0367(17) 0.0359(17) 0.0114(14) 0.0041(14) 0.0059(14)
C50 0.048(2) 0.047(2) 0.056(2) 0.0229(18) 0.0136(18) 0.0045(17)
C51 0.057(2) 0.0325(18) 0.063(3) 0.0178(18) 0.000(2) -0.0071(17)
C52 0.061(2) 0.0264(16) 0.043(2) 0.0046(15) -0.0008(17) 0.0001(15)
C53 0.0364(16) 0.0273(15) 0.0293(15) 0.0073(12) -0.0046(13) 0.0080(12)
C54 0.0540(19) 0.0334(15) 0.0220(14) 0.0043(12) -0.0003(13) 0.0156(14)
C55A 0.069(5) 0.043(5) 0.027(4) 0.014(4) 0.010(4) 0.025(4)
C56A 0.085(4) 0.052(4) 0.043(4) 0.020(3) 0.013(4) 0.033(4)
C57A 0.077(5) 0.049(4) 0.039(4) 0.008(4) 0.012(4) 0.033(4)
C58A 0.073(4) 0.047(5) 0.033(4) 0.006(4) 0.012(4) 0.027(5)
C59A 0.065(5) 0.041(5) 0.027(4) 0.009(5) 0.007(4) 0.026(5)
C60A 0.116(5) 0.075(5) 0.070(5) 0.042(4) 0.001(5) 0.041(5)
F4A 0.181(12) 0.165(11) 0.182(12) 0.074(10) -0.035(11) 0.032(10)
F5A 0.121(7) 0.104(6) 0.099(6) 0.056(5) 0.040(5) 0.100(5)
F6A 0.136(8) 0.090(6) 0.073(6) 0.068(5) 0.061(6) 0.084(6)
C75 0.118(5) 0.089(4) 0.122(5) 0.066(4) 0.082(4) 0.056(4)
F7 0.092(7) 0.071(5) 0.080(8) 0.033(5) 0.047(6) 0.012(4)
F9 0.076(6) 0.084(7) 0.044(8) 0.028(6) 0.017(4) 0.048(5)
O7 0.0481(13) 0.0511(14) 0.0253(11) 0.0036(10) 0.0026(10) 0.0216(11)
O8 0.0477(13) 0.0542(15) 0.0253(11) 0.0135(10) 0.0050(10) 0.0163(11)
N7 0.0493(16) 0.0635(19) 0.0221(13) 0.0160(13) 0.0116(12) 0.0293(15)
C61 0.0244(13) 0.0389(16) 0.0263(15) 0.0066(13) -0.0001(12) 0.0035(12)
C62 0.0224(13) 0.0375(16) 0.0178(13) 0.0022(12) -0.0016(11) 0.0009(12)
C63 0.0308(15) 0.0412(17) 0.0186(13) 0.0012(12) 0.0029(12) 0.0026(13)
C64 0.0350(16) 0.0426(18) 0.0275(15) -0.0026(14) 0.0058(13) 0.0062(14)
C65 0.0342(16) 0.0388(17) 0.0357(17) 0.0055(14) -0.0001(14) 0.0058(14)
C66 0.0366(16) 0.0466(19) 0.0239(15) 0.0101(14) 0.0029(13) 0.0054(14)
C67 0.0252(14) 0.0464(18) 0.0200(13) 0.0041(13) 0.0013(11) 0.0075(13)
C68 0.0429(17) 0.0349(16) 0.0225(14) 0.0070(12) 0.0043(13) 0.0094(14)
C69 0.0359(15) 0.0385(16) 0.0197(13) 0.0070(12) 0.0023(12) 0.0131(13)
C70 0.0503(19) 0.0369(17) 0.0255(15) 0.0115(13) 0.0080(14) 0.0141(15)
C71 0.057(2) 0.0360(17) 0.0204(14) 0.0060(13) -0.0036(14) 0.0075(15)
C72 0.0410(18) 0.0436(19) 0.0287(16) 0.0035(14) -0.0073(14) 0.0036(15)
C73 0.0379(17) 0.0446(19) 0.0303(16) 0.0081(14) 0.0025(14) 0.0065(14)
C74 0.062(2) 0.072(3) 0.0306(17) 0.0274(17) 0.0187(16) 0.034(2)
F8 0.106(6) 0.126(8) 0.033(3) 0.045(5) 0.034(4) 0.055(7)
C55 0.063(3) 0.037(3) 0.021(2) 0.0026(19) -0.003(2) 0.023(2)
C56 0.077(3) 0.044(2) 0.036(2) 0.006(2) 0.002(2) 0.033(2)
C57 0.074(4) 0.055(3) 0.040(3) 0.005(3) 0.015(3) 0.035(3)
C58 0.076(3) 0.053(3) 0.034(2) 0.009(3) 0.020(2) 0.030(3)
C59 0.063(3) 0.042(3) 0.028(3) 0.009(3) 0.008(2) 0.026(3)
C60 0.120(4) 0.059(3) 0.072(3) 0.027(3) 0.005(3) 0.056(3)
F4 0.166(6) 0.107(4) 0.161(6) 0.066(5) -0.047(5) 0.052(4)
F5 0.230(7) 0.104(4) 0.185(6) 0.051(4) 0.032(5) 0.121(5)
F6 0.204(7) 0.086(3) 0.176(6) 0.084(4) -0.063(5) 0.017(4)
F7A 0.086(5) 0.097(5) 0.097(7) 0.075(5) 0.058(5) 0.047(4)
F9A 0.053(3) 0.081(6) 0.031(4) 0.023(4) 0.018(3) 0.032(3)
F8A 0.080(4) 0.128(8) 0.024(2) 0.020(3) 0.018(2) 0.044(5)

loop_
_atom_type_symbol
_atom_type_description
_atom_type_scat_dispersion_real
_atom_type_scat_dispersion_imag
_atom_type_scat_source
C C 0.0181 0.0091 'International Tables Vol C Tables 4.2.6.8 and 6.1.1.4'
H H 0.0000 0.0000 'International Tables Vol C Tables 4.2.6.8 and 6.1.1.4'
Cu Cu -1.9646 0.5888 'International Tables Vol C Tables 4.2.6.8 and 6.1.1.4'
F F 0.0727 0.0534 'International Tables Vol C Tables 4.2.6.8 and 6.1.1.4'
N N 0.0311 0.0180 'International Tables Vol C Tables 4.2.6.8 and 6.1.1.4'
O O 0.0492 0.0322 'International Tables Vol C Tables 4.2.6.8 and 6.1.1.4'

loop_
_geom_angle_atom_site_label_1
_geom_angle_atom_site_label_2
_geom_angle_atom_site_label_3
_geom_angle
_geom_angle_site_symmetry_1
_geom_angle_site_symmetry_3
_geom_angle_publ_flag
O1 Cu1 O2 95.64(9) . . ?
O1 Cu1 O4 84.89(8) . . ?
O1 Cu1 N1 92.95(10) . . ?
O1 Cu1 N2 173.98(10) . . ?
O2 Cu1 O4 90.63(9) . . ?
O2 Cu1 N1 171.37(9) . . ?
O2 Cu1 N2 90.36(10) . . ?
N1 Cu1 O4 90.91(8) . . ?
N1 Cu1 N2 81.05(10) . . ?
N2 Cu1 O4 95.56(8) . . ?
O1 Cu2 O5 91.07(9) . . ?
O1 Cu2 O6 94.56(9) . . ?
O1 Cu2 N4 95.60(10) . . ?
O1 Cu2 N5 167.54(10) . . ?
O5 Cu2 O6 92.74(9) . . ?
O5 Cu2 N4 168.73(10) . . ?
O5 Cu2 N5 90.58(10) . . ?
N4 Cu2 O6 95.76(10) . . ?
N5 Cu2 O6 97.69(9) . . ?
N5 Cu2 N4 80.97(10) . . ?
Cu1 O1 Cu2 122.77(11) . . ?
Cu1 O1 H1 118.6 . . ?
Cu2 O1 H1 118.6 . . ?
C17 O2 Cu1 120.67(19) . . ?
C47 O4 Cu1 111.86(17) . . ?
C47 O5 Cu2 116.59(19) . . ?
Cu2 O6 H6 112(3) . . ?
C75 O6 Cu2 122.4(3) . . ?
C75 O6 H6 106(3) . . ?
C6 N1 Cu1 127.8(2) . . ?
C6 N1 C9 118.3(3) . . ?
C9 N1 Cu1 113.8(2) . . ?
C8 N2 Cu1 112.98(19) . . ?
C12 N2 Cu1 129.0(2) . . ?
C12 N2 C8 118.0(2) . . ?
C23 N3 H3 113.0 . . ?
C23 N3 C24 134.0(3) . . ?
C24 N3 H3 113.0 . . ?
C31 N4 Cu2 129.6(2) . . ?
C31 N4 C39 117.3(3) . . ?
C39 N4 Cu2 113.0(2) . . ?
C38 N5 Cu2 113.4(2) . . ?
C42 N5 Cu2 127.8(2) . . ?
C42 N5 C38 118.5(3) . . ?
C53 N6 H6A 117.4 . . ?
C53 N6 C54 125.2(3) . . ?
C54 N6 H6A 117.4 . . ?
N1 C6 H6B 118.2 . . ?
N1 C6 C2 123.5(3) . . ?
C2 C6 H6B 118.2 . . ?
C6 C2 C13 118.3(4) . . ?
C3 C2 C6 118.7(3) . . ?
C3 C2 C13 123.0(4) . . ?
C2 C3 C4 118.5(3) . . ?
C2 C3 C14 120.1(4) . . ?
C4 C3 C14 121.3(4) . . ?
C3 C4 C5 125.5(3) . . ?
C9 C4 C3 118.3(3) . . ?
C9 C4 C5 116.2(3) . . ?
C4 C5 H5 118.8 . . ?
C76 C5 C4 122.3(3) . . ?
C76 C5 H5 118.8 . . ?
C5 C76 H76 118.7 . . ?
C5 C76 C7 122.5(3) . . ?
C7 C76 H76 118.7 . . ?
C8 C7 C76 116.4(3) . . ?
C10 C7 C76 125.8(3) . . ?
C10 C7 C8 117.9(3) . . ?
N2 C8 C7 122.7(3) . . ?
N2 C8 C9 116.3(2) . . ?
C7 C8 C9 121.0(3) . . ?
N1 C9 C4 122.5(3) . . ?
N1 C9 C8 115.9(3) . . ?
C4 C9 C8 121.6(3) . . ?
C7 C10 C16 120.2(4) . . ?
C11 C10 C7 119.0(3) . . ?
C11 C10 C16 120.7(4) . . ?
C10 C11 C12 118.6(3) . . ?
C10 C11 C15 122.9(3) . . ?
C12 C11 C15 118.5(4) . . ?
N2 C12 C11 123.8(3) . . ?
N2 C12 H12 118.1 . . ?
C11 C12 H12 118.1 . . ?
C2 C13 H13A 109.5 . . ?
C2 C13 H13B 109.5 . . ?
C2 C13 H13C 109.5 . . ?
H13A C13 H13B 109.5 . . ?
H13A C13 H13C 109.5 . . ?
H13B C13 H13C 109.5 . . ?
C3 C14 H14A 109.5 . . ?
C3 C14 H14B 109.5 . . ?
C3 C14 H14C 109.5 . . ?
H14A C14 H14B 109.5 . . ?
H14A C14 H14C 109.5 . . ?
H14B C14 H14C 109.5 . . ?
C11 C15 H15A 109.5 . . ?
C11 C15 H15B 109.5 . . ?
C11 C15 H15C 109.5 . . ?
H15A C15 H15B 109.5 . . ?
H15A C15 H15C 109.5 . . ?
H15B C15 H15C 109.5 . . ?
C10 C16 H16A 109.5 . . ?
C10 C16 H16B 109.5 . . ?
C10 C16 H16C 109.5 . . ?
H16A C16 H16B 109.5 . . ?
H16A C16 H16C 109.5 . . ?
H16B C16 H16C 109.5 . . ?
O2 C17 C18 116.2(3) . . ?
O3 C17 O2 124.1(3) . . ?
O3 C17 C18 119.7(3) . . ?
C19 C18 C17 116.3(3) . . ?
C19 C18 C23 119.8(3) . . ?
C23 C18 C17 123.8(3) . . ?
C18 C19 H19 118.9 . . ?
C18 C19 C20 122.2(3) . . ?
C20 C19 H19 118.9 . . ?
C19 C20 H20 121.0 . . ?
C21 C20 C19 117.9(3) . . ?
C21 C20 H20 121.0 . . ?
C20 C21 H21 119.1 . . ?
C22 C21 C20 121.9(3) . . ?
C22 C21 H21 119.1 . . ?
C21 C22 H22 119.5 . . ?
C21 C22 C23 121.0(3) . . ?
C23 C22 H22 119.5 . . ?
N3 C23 C18 118.2(3) . . ?
N3 C23 C22 124.6(3) . . ?
C22 C23 C18 117.1(3) . . ?
N3 C24 C25 126.7(3) . . ?
C29 C24 N3 115.2(3) . . ?
C29 C24 C25 118.1(3) . . ?
C24 C25 H25 120.2 . . ?
C26 C25 C24 119.7(3) . . ?
C26 C25 H25 120.2 . . ?
C25 C26 H26 118.9 . . ?
C27 C26 C25 122.1(3) . . ?
C27 C26 H26 118.9 . . ?
C26 C27 H27 120.9 . . ?
C26 C27 C28 118.3(3) . . ?
C28 C27 H27 120.9 . . ?
C27 C28 C30 121.4(3) . . ?
C29 C28 C27 120.2(3) . . ?
C29 C28 C30 118.4(3) . . ?
C24 C29 H29 119.2 . . ?
C28 C29 C24 121.6(3) . . ?
C28 C29 H29 119.2 . . ?
F1 C30 F2 104.7(3) . . ?
F1 C30 C28 113.1(3) . . ?
F2 C30 C28 112.3(3) . . ?
F3 C30 F1 107.2(3) . . ?
F3 C30 F2 105.2(3) . . ?
F3 C30 C28 113.6(3) . . ?
N4 C31 H31 117.9 . . ?
N4 C31 C32 124.2(3) . . ?
C32 C31 H31 117.9 . . ?
C31 C32 C43 117.8(3) . . ?
C33 C32 C31 118.8(3) . . ?
C33 C32 C43 123.4(3) . . ?
C32 C33 C34 118.4(3) . . ?
C32 C33 C44 121.1(3) . . ?
C34 C33 C44 120.5(3) . . ?
C33 C34 C35 124.5(3) . . ?
C39 C34 C33 118.2(3) . . ?
C39 C34 C35 117.3(3) . . ?
C34 C35 H35 119.3 . . ?
C36 C35 C34 121.3(3) . . ?
C36 C35 H35 119.3 . . ?
C35 C36 H36 118.7 . . ?
C35 C36 C37 122.6(3) . . ?
C37 C36 H36 118.7 . . ?
C38 C37 C36 116.7(3) . . ?
C38 C37 C40 117.6(3) . . ?
C40 C37 C36 125.7(3) . . ?
N5 C38 C37 122.9(3) . . ?
N5 C38 C39 116.3(2) . . ?
C37 C38 C39 120.8(3) . . ?
N4 C39 C34 123.0(3) . . ?
N4 C39 C38 115.6(3) . . ?
C34 C39 C38 121.3(3) . . ?
C37 C40 C46 120.3(4) . . ?
C41 C40 C37 118.9(3) . . ?
C41 C40 C46 120.8(4) . . ?
C40 C41 C42 118.8(3) . . ?
C40 C41 C45 123.2(3) . . ?
C42 C41 C45 117.9(3) . . ?
N5 C42 C41 123.3(3) . . ?
N5 C42 H42 118.3 . . ?
C41 C42 H42 118.3 . . ?
C32 C43 H43A 109.5 . . ?
C32 C43 H43B 109.5 . . ?
C32 C43 H43C 109.5 . . ?
H43A C43 H43B 109.5 . . ?
H43A C43 H43C 109.5 . . ?
H43B C43 H43C 109.5 . . ?
C33 C44 H44A 109.5 . . ?
C33 C44 H44B 109.5 . . ?
C33 C44 H44C 109.5 . . ?
H44A C44 H44B 109.5 . . ?
H44A C44 H44C 109.5 . . ?
H44B C44 H44C 109.5 . . ?
C41 C45 H45A 109.5 . . ?
C41 C45 H45B 109.5 . . ?
C41 C45 H45C 109.5 . . ?
H45A C45 H45B 109.5 . . ?
H45A C45 H45C 109.5 . . ?
H45B C45 H45C 109.5 . . ?
C40 C46 H46A 109.5 . . ?
C40 C46 H46B 109.5 . . ?
C40 C46 H46C 109.5 . . ?
H46A C46 H46B 109.5 . . ?
H46A C46 H46C 109.5 . . ?
H46B C46 H46C 109.5 . . ?
O4 C47 O5 124.0(3) . . ?
O4 C47 C48 120.2(3) . . ?
O5 C47 C48 115.8(3) . . ?
C49 C48 C47 119.1(3) . . ?
C49 C48 C53 118.7(3) . . ?
C53 C48 C47 122.1(3) . . ?
C48 C49 H49 119.0 . . ?
C50 C49 C48 122.1(3) . . ?
C50 C49 H49 119.0 . . ?
C49 C50 H50 120.7 . . ?
C49 C50 C51 118.6(4) . . ?
C51 C50 H50 120.7 . . ?
C50 C51 H51 119.5 . . ?
C52 C51 C50 121.0(3) . . ?
C52 C51 H51 119.5 . . ?
C51 C52 H52 119.2 . . ?
C51 C52 C53 121.5(3) . . ?
C53 C52 H52 119.2 . . ?
N6 C53 C48 121.0(3) . . ?
N6 C53 C52 120.9(3) . . ?
C52 C53 C48 118.0(3) . . ?
N6 C54 C55A 119.5(6) . . ?
N6 C54 C59A 128.0(8) . . ?
C59A C54 C55A 111.3(10) . . ?
C55 C54 N6 122.9(4) . . ?
C59 C54 N6 116.3(4) . . ?
C59 C54 C55 120.7(4) . . ?
C54 C55A H55A 119.0 . . ?
C56A C55A C54 121.9(11) . . ?
C56A C55A H55A 119.0 . . ?
C55A C56A C60A 115.3(11) . . ?
C57A C56A C55A 123.4(13) . . ?
C57A C56A C60A 121.3(13) . . ?
C56A C57A H57A 121.3 . . ?
C56A C57A C58A 117.4(16) . . ?
C58A C57A H57A 121.3 . . ?
C57A C58A H58A 119.7 . . ?
C57A C58A C59A 120.5(18) . . ?
C59A C58A H58A 119.7 . . ?
C54 C59A H59A 117.6 . . ?
C58A C59A C54 124.7(16) . . ?
C58A C59A H59A 117.6 . . ?
F4A C60A C56A 115.7(12) . . ?
F5A C60A C56A 107.4(11) . . ?
F5A C60A F4A 103.5(12) . . ?
F6A C60A C56A 108.5(11) . . ?
F6A C60A F4A 110.5(12) . . ?
F6A C60A F5A 111.1(12) . . ?
O6 C75 H75A 109.5 . . ?
O6 C75 H75B 109.5 . . ?
O6 C75 H75C 109.5 . . ?
H75A C75 H75B 109.5 . . ?
H75A C75 H75C 109.5 . . ?
H75B C75 H75C 109.5 . . ?
C67 N7 H7 116.8 . . ?
C67 N7 C68 126.4(3) . . ?
C68 N7 H7 116.8 . . ?
O7 C61 C62 118.0(3) . . ?
O8 C61 O7 125.1(3) . . ?
O8 C61 C62 116.9(3) . . ?
C63 C62 C61 118.2(3) . . ?
C63 C62 C67 118.9(3) . . ?
C67 C62 C61 122.9(3) . . ?
C62 C63 H63 118.7 . . ?
C64 C63 C62 122.5(3) . . ?
C64 C63 H63 118.7 . . ?
C63 C64 H64 120.9 . . ?
C63 C64 C65 118.2(3) . . ?
C65 C64 H64 120.9 . . ?
C64 C65 H65 119.7 . . ?
C66 C65 C64 120.6(3) . . ?
C66 C65 H65 119.7 . . ?
C65 C66 H66 119.3 . . ?
C65 C66 C67 121.5(3) . . ?
C67 C66 H66 119.3 . . ?
N7 C67 C62 119.9(3) . . ?
N7 C67 C66 121.7(3) . . ?
C66 C67 C62 118.2(3) . . ?
C69 C68 N7 118.8(3) . . ?
C69 C68 C73 119.2(3) . . ?
C73 C68 N7 122.0(3) . . ?
C68 C69 H69 120.0 . . ?
C70 C69 C68 120.0(3) . . ?
C70 C69 H69 120.0 . . ?
C69 C70 C74 119.4(3) . . ?
C71 C70 C69 120.6(3) . . ?
C71 C70 C74 119.9(3) . . ?
C70 C71 H71 120.1 . . ?
C72 C71 C70 119.8(3) . . ?
C72 C71 H71 120.1 . . ?
C71 C72 H72 119.9 . . ?
C71 C72 C73 120.1(3) . . ?
C73 C72 H72 119.9 . . ?
C68 C73 H73 119.9 . . ?
C72 C73 C68 120.2(3) . . ?
C72 C73 H73 119.9 . . ?
F7 C74 C70 108.1(8) . . ?
F9 C74 F7 101.3(14) . . ?
F9 C74 C70 117.3(12) . . ?
F8 C74 F7 99.1(8) . . ?
F8 C74 F9 107.3(13) . . ?
F8 C74 C70 120.5(9) . . ?
F7A C74 C70 112.1(7) . . ?
F7A C74 F8A 105.7(6) . . ?
F9A C74 C70 113.0(8) . . ?
F9A C74 F7A 108.4(10) . . ?
F9A C74 F8A 106.7(9) . . ?
F8A C74 C70 110.5(7) . . ?
C54 C55 H55 120.4 . . ?
C54 C55 C56 119.1(5) . . ?
C56 C55 H55 120.4 . . ?
C55 C56 C60 116.6(5) . . ?
C57 C56 C55 120.9(5) . . ?
C57 C56 C60 122.5(5) . . ?
C56 C57 H57 120.9 . . ?
C58 C57 C56 118.3(6) . . ?
C58 C57 H57 120.9 . . ?
C57 C58 H58 119.3 . . ?
C57 C58 C59 121.3(7) . . ?
C59 C58 H58 119.3 . . ?
C54 C59 C58 119.5(6) . . ?
C54 C59 H59 120.3 . . ?
C58 C59 H59 120.3 . . ?
F4 C60 C56 117.5(6) . . ?
F4 C60 F6 103.5(7) . . ?
F5 C60 C56 116.4(6) . . ?
F5 C60 F4 109.0(7) . . ?
F5 C60 F6 92.3(7) . . ?
F6 C60 C56 114.8(5) . . ?

loop_
_geom_bond_atom_site_label_1
_geom_bond_atom_site_label_2
_geom_bond_distance
_geom_bond_site_symmetry_2
_geom_bond_publ_flag
Cu1 O1 1.8964(19) . ?
Cu1 O2 1.924(2) . ?
Cu1 O4 2.389(2) . ?
Cu1 N1 2.002(2) . ?
Cu1 N2 2.027(2) . ?
Cu2 O1 1.9017(19) . ?
Cu2 O5 1.976(2) . ?
Cu2 O6 2.287(2) . ?
Cu2 N4 2.026(3) . ?
Cu2 N5 2.011(2) . ?
F1 C30 1.338(4) . ?
F2 C30 1.345(4) . ?
F3 C30 1.331(4) . ?
O1 H1 0.9500 . ?
O2 C17 1.292(4) . ?
O3 C17 1.236(4) . ?
O4 C47 1.257(4) . ?
O5 C47 1.272(3) . ?
O6 C75 1.358(6) . ?
O6 H6 0.98(2) . ?
N1 C6 1.321(4) . ?
N1 C9 1.360(4) . ?
N2 C8 1.353(4) . ?
N2 C12 1.327(4) . ?
N3 H3 0.8800 . ?
N3 C23 1.383(4) . ?
N3 C24 1.397(4) . ?
N4 C31 1.323(4) . ?
N4 C39 1.365(4) . ?
N5 C38 1.358(4) . ?
N5 C42 1.318(4) . ?
N6 H6A 0.8800 . ?
N6 C53 1.383(4) . ?
N6 C54 1.406(4) . ?
C6 H6B 0.9500 . ?
C6 C2 1.399(5) . ?
C2 C3 1.392(5) . ?
C2 C13 1.503(6) . ?
C3 C4 1.410(5) . ?
C3 C14 1.507(5) . ?
C4 C5 1.450(5) . ?
C4 C9 1.399(4) . ?
C5 H5 0.9500 . ?
C5 C76 1.338(6) . ?
C76 H76 0.9500 . ?
C76 C7 1.433(5) . ?
C7 C8 1.415(4) . ?
C7 C10 1.415(5) . ?
C8 C9 1.424(4) . ?
C10 C11 1.381(5) . ?
C10 C16 1.518(4) . ?
C11 C12 1.410(4) . ?
C11 C15 1.506(5) . ?
C12 H12 0.9500 . ?
C13 H13A 0.9800 . ?
C13 H13B 0.9800 . ?
C13 H13C 0.9800 . ?
C14 H14A 0.9800 . ?
C14 H14B 0.9800 . ?
C14 H14C 0.9800 . ?
C15 H15A 0.9800 . ?
C15 H15B 0.9800 . ?
C15 H15C 0.9800 . ?
C16 H16A 0.9800 . ?
C16 H16B 0.9800 . ?
C16 H16C 0.9800 . ?
C17 C18 1.507(4) . ?
C18 C19 1.382(5) . ?
C18 C23 1.429(4) . ?
C19 H19 0.9500 . ?
C19 C20 1.383(4) . ?
C20 H20 0.9500 . ?
C20 C21 1.381(5) . ?
C21 H21 0.9500 . ?
C21 C22 1.380(5) . ?
C22 H22 0.9500 . ?
C22 C23 1.403(4) . ?
C24 C25 1.401(4) . ?
C24 C29 1.390(5) . ?
C25 H25 0.9500 . ?
C25 C26 1.387(5) . ?
C26 H26 0.9500 . ?
C26 C27 1.376(5) . ?
C27 H27 0.9500 . ?
C27 C28 1.395(5) . ?
C28 C29 1.382(5) . ?
C28 C30 1.489(5) . ?
C29 H29 0.9500 . ?
C31 H31 0.9500 . ?
C31 C32 1.403(4) . ?
C32 C33 1.383(5) . ?
C32 C43 1.509(5) . ?
C33 C34 1.420(5) . ?
C33 C44 1.508(5) . ?
C34 C35 1.433(5) . ?
C34 C39 1.398(4) . ?
C35 H35 0.9500 . ?
C35 C36 1.358(6) . ?
C36 H36 0.9500 . ?
C36 C37 1.432(5) . ?
C37 C38 1.406(4) . ?
C37 C40 1.418(5) . ?
C38 C39 1.428(4) . ?
C40 C41 1.387(5) . ?
C40 C46 1.506(4) . ?
C41 C42 1.407(4) . ?
C41 C45 1.510(5) . ?
C42 H42 0.9500 . ?
C43 H43A 0.9800 . ?
C43 H43B 0.9800 . ?
C43 H43C 0.9800 . ?
C44 H44A 0.9800 . ?
C44 H44B 0.9800 . ?
C44 H44C 0.9800 . ?
C45 H45A 0.9800 . ?
C45 H45B 0.9800 . ?
C45 H45C 0.9800 . ?
C46 H46A 0.9800 . ?
C46 H46B 0.9800 . ?
C46 H46C 0.9800 . ?
C47 C48 1.501(4) . ?
C48 C49 1.397(5) . ?
C48 C53 1.417(4) . ?
C49 H49 0.9500 . ?
C49 C50 1.379(5) . ?
C50 H50 0.9500 . ?
C50 C51 1.383(6) . ?
C51 H51 0.9500 . ?
C51 C52 1.367(6) . ?
C52 H52 0.9500 . ?
C52 C53 1.401(5) . ?
C54 C55A 1.457(15) . ?
C54 C59A 1.44(2) . ?
C54 C55 1.374(6) . ?
C54 C59 1.373(9) . ?
C55A H55A 0.9500 . ?
C55A C56A 1.385(14) . ?
C56A C57A 1.373(15) . ?
C56A C60A 1.497(15) . ?
C57A H57A 0.9500 . ?
C57A C58A 1.379(16) . ?
C58A H58A 0.9500 . ?
C58A C59A 1.389(16) . ?
C59A H59A 0.9500 . ?
C60A F4A 1.330(16) . ?
C60A F5A 1.315(7) . ?
C60A F6A 1.290(16) . ?
C75 H75A 0.9800 . ?
C75 H75B 0.9800 . ?
C75 H75C 0.9800 . ?
F7 C74 1.400(11) . ?
F9 C74 1.331(12) . ?
O7 C61 1.259(4) . ?
O8 C61 1.249(4) . ?
N7 H7 0.8800 . ?
N7 C67 1.382(4) . ?
N7 C68 1.406(4) . ?
C61 C62 1.519(5) . ?
C62 C63 1.399(4) . ?
C62 C67 1.408(4) . ?
C63 H63 0.9500 . ?
C63 C64 1.383(5) . ?
C64 H64 0.9500 . ?
C64 C65 1.395(5) . ?
C65 H65 0.9500 . ?
C65 C66 1.380(5) . ?
C66 H66 0.9500 . ?
C66 C67 1.406(5) . ?
C68 C69 1.390(5) . ?
C68 C73 1.397(5) . ?
C69 H69 0.9500 . ?
C69 C70 1.385(4) . ?
C70 C71 1.380(5) . ?
C70 C74 1.490(5) . ?
C71 H71 0.9500 . ?
C71 C72 1.380(5) . ?
C72 H72 0.9500 . ?
C72 C73 1.388(5) . ?
C73 H73 0.9500 . ?
C74 F8 1.293(10) . ?
C74 F7A 1.338(10) . ?
C74 F9A 1.335(10) . ?
C74 F8A 1.347(8) . ?
C55 H55 0.9500 . ?
C55 C56 1.395(7) . ?
C56 C57 1.393(8) . ?
C56 C60 1.463(7) . ?
C57 H57 0.9500 . ?
C57 C58 1.375(9) . ?
C58 H58 0.9500 . ?
C58 C59 1.388(8) . ?
C59 H59 0.9500 . ?
C60 F4 1.309(7) . ?
C60 F5 1.287(6) . ?
C60 F6 1.332(7) . ?

loop_
_geom_torsion_atom_site_label_1
_geom_torsion_atom_site_label_2
_geom_torsion_atom_site_label_3
_geom_torsion_atom_site_label_4
_geom_torsion
_geom_torsion_site_symmetry_1
_geom_torsion_site_symmetry_2
_geom_torsion_site_symmetry_3
_geom_torsion_site_symmetry_4
_geom_torsion_publ_flag
Cu1 O2 C17 O3 -12.7(4) . . . . ?
Cu1 O2 C17 C18 168.16(17) . . . . ?
Cu1 O4 C47 O5 -73.3(3) . . . . ?
Cu1 O4 C47 C48 104.4(2) . . . . ?
Cu1 N1 C6 C2 -176.4(2) . . . . ?
Cu1 N1 C9 C4 178.9(2) . . . . ?
Cu1 N1 C9 C8 -0.1(3) . . . . ?
Cu1 N2 C8 C7 -180.0(2) . . . . ?
Cu1 N2 C8 C9 -0.7(3) . . . . ?
Cu1 N2 C12 C11 178.4(2) . . . . ?
Cu2 O5 C47 O4 13.2(4) . . . . ?
Cu2 O5 C47 C48 -164.51(18) . . . . ?
Cu2 N4 C31 C32 -174.6(2) . . . . ?
Cu2 N4 C39 C34 174.6(2) . . . . ?
Cu2 N4 C39 C38 -5.9(3) . . . . ?
Cu2 N5 C38 C37 -174.3(2) . . . . ?
Cu2 N5 C38 C39 5.6(3) . . . . ?
Cu2 N5 C42 C41 173.8(2) . . . . ?
O2 Cu1 O1 Cu2 -63.14(15) . . . . ?
O2 C17 C18 C19 162.1(3) . . . . ?
O2 C17 C18 C23 -18.5(4) . . . . ?
O3 C17 C18 C19 -17.1(4) . . . . ?
O3 C17 C18 C23 162.2(3) . . . . ?
O4 Cu1 O1 Cu2 26.98(13) . . . . ?
O4 C47 C48 C49 -171.3(3) . . . . ?
O4 C47 C48 C53 5.2(4) . . . . ?
O5 C47 C48 C49 6.5(4) . . . . ?
O5 C47 C48 C53 -176.9(3) . . . . ?
N1 Cu1 O1 Cu2 117.64(14) . . . . ?
N1 C6 C2 C3 -2.3(5) . . . . ?
N1 C6 C2 C13 177.0(3) . . . . ?
N2 C8 C9 N1 0.6(4) . . . . ?
N2 C8 C9 C4 -178.5(3) . . . . ?
N3 C24 C25 C26 -178.6(3) . . . . ?
N3 C24 C29 C28 178.7(3) . . . . ?
N4 C31 C32 C33 1.3(4) . . . . ?
N4 C31 C32 C43 -179.8(3) . . . . ?
N5 C38 C39 N4 0.2(4) . . . . ?
N5 C38 C39 C34 179.8(2) . . . . ?
N6 C54 C55A C56A -171.5(11) . . . . ?
N6 C54 C59A C58A 176.5(14) . . . . ?
N6 C54 C55 C56 -177.3(5) . . . . ?
N6 C54 C59 C58 177.8(5) . . . . ?
C6 N1 C9 C4 2.8(4) . . . . ?
C6 N1 C9 C8 -176.2(3) . . . . ?
C6 C2 C3 C4 3.6(5) . . . . ?
C6 C2 C3 C14 -177.0(4) . . . . ?
C2 C3 C4 C5 178.0(3) . . . . ?
C2 C3 C4 C9 -1.9(5) . . . . ?
C3 C4 C5 C76 -178.2(3) . . . . ?
C3 C4 C9 N1 -1.4(4) . . . . ?
C3 C4 C9 C8 177.5(3) . . . . ?
C4 C5 C76 C7 0.6(5) . . . . ?
C5 C4 C9 N1 178.7(3) . . . . ?
C5 C4 C9 C8 -2.4(4) . . . . ?
C5 C76 C7 C8 -2.2(5) . . . . ?
C5 C76 C7 C10 177.4(3) . . . . ?
C76 C7 C8 N2 -179.3(3) . . . . ?
C76 C7 C8 C9 1.5(4) . . . . ?
C76 C7 C10 C11 -178.8(3) . . . . ?
C76 C7 C10 C16 -1.8(5) . . . . ?
C7 C8 C9 N1 179.8(2) . . . . ?
C7 C8 C9 C4 0.8(4) . . . . ?
C7 C10 C11 C12 -1.9(5) . . . . ?
C7 C10 C11 C15 176.6(3) . . . . ?
C8 N2 C12 C11 0.4(5) . . . . ?
C8 C7 C10 C11 0.8(4) . . . . ?
C8 C7 C10 C16 177.8(3) . . . . ?
C9 N1 C6 C2 -0.9(5) . . . . ?
C9 C4 C5 C76 1.7(5) . . . . ?
C10 C7 C8 N2 1.1(4) . . . . ?
C10 C7 C8 C9 -178.1(3) . . . . ?
C10 C11 C12 N2 1.4(5) . . . . ?
C12 N2 C8 C7 -1.6(4) . . . . ?
C12 N2 C8 C9 177.6(3) . . . . ?
C13 C2 C3 C4 -175.7(4) . . . . ?
C13 C2 C3 C14 3.7(6) . . . . ?
C14 C3 C4 C5 -1.3(5) . . . . ?
C14 C3 C4 C9 178.8(3) . . . . ?
C15 C11 C12 N2 -177.2(3) . . . . ?
C16 C10 C11 C12 -178.9(3) . . . . ?
C16 C10 C11 C15 -0.4(6) . . . . ?
C17 C18 C19 C20 180.0(3) . . . . ?
C17 C18 C23 N3 0.6(4) . . . . ?
C17 C18 C23 C22 179.1(3) . . . . ?
C18 C19 C20 C21 0.4(5) . . . . ?
C19 C18 C23 N3 179.9(3) . . . . ?
C19 C18 C23 C22 -1.6(4) . . . . ?
C19 C20 C21 C22 -0.3(5) . . . . ?
C20 C21 C22 C23 -0.8(5) . . . . ?
C21 C22 C23 N3 -179.9(3) . . . . ?
C21 C22 C23 C18 1.7(4) . . . . ?
C23 N3 C24 C25 6.0(5) . . . . ?
C23 N3 C24 C29 -175.2(3) . . . . ?
C23 C18 C19 C20 0.6(4) . . . . ?
C24 N3 C23 C18 -167.0(3) . . . . ?
C24 N3 C23 C22 14.7(5) . . . . ?
C24 C25 C26 C27 -1.2(5) . . . . ?
C25 C24 C29 C28 -2.5(4) . . . . ?
C25 C26 C27 C28 -0.5(5) . . . . ?
C26 C27 C28 C29 0.7(5) . . . . ?
C26 C27 C28 C30 -178.9(3) . . . . ?
C27 C28 C29 C24 0.8(5) . . . . ?
C27 C28 C30 F1 117.9(4) . . . . ?
C27 C28 C30 F2 -123.9(3) . . . . ?
C27 C28 C30 F3 -4.7(5) . . . . ?
C29 C24 C25 C26 2.7(4) . . . . ?
C29 C28 C30 F1 -61.7(4) . . . . ?
C29 C28 C30 F2 56.5(4) . . . . ?
C29 C28 C30 F3 175.7(3) . . . . ?
C30 C28 C29 C24 -179.6(3) . . . . ?
C31 N4 C39 C34 -1.6(4) . . . . ?
C31 N4 C39 C38 178.0(2) . . . . ?
C31 C32 C33 C34 -2.6(4) . . . . ?
C31 C32 C33 C44 176.5(3) . . . . ?
C32 C33 C34 C35 -178.0(3) . . . . ?
C32 C33 C34 C39 1.8(4) . . . . ?
C33 C34 C35 C36 179.3(3) . . . . ?
C33 C34 C39 N4 0.2(4) . . . . ?
C33 C34 C39 C38 -179.2(2) . . . . ?
C34 C35 C36 C37 0.1(5) . . . . ?
C35 C34 C39 N4 -179.9(3) . . . . ?
C35 C34 C39 C38 0.6(4) . . . . ?
C35 C36 C37 C38 0.3(4) . . . . ?
C35 C36 C37 C40 179.9(3) . . . . ?
C36 C37 C38 N5 179.8(3) . . . . ?
C36 C37 C38 C39 -0.2(4) . . . . ?
C36 C37 C40 C41 179.3(3) . . . . ?
C36 C37 C40 C46 -0.8(5) . . . . ?
C37 C38 C39 N4 -179.8(2) . . . . ?
C37 C38 C39 C34 -0.3(4) . . . . ?
C37 C40 C41 C42 1.3(5) . . . . ?
C37 C40 C41 C45 178.9(3) . . . . ?
C38 N5 C42 C41 -0.3(4) . . . . ?
C38 C37 C40 C41 -1.1(4) . . . . ?
C38 C37 C40 C46 178.8(3) . . . . ?
C39 N4 C31 C32 0.8(4) . . . . ?
C39 C34 C35 C36 -0.6(4) . . . . ?
C40 C37 C38 N5 0.1(4) . . . . ?
C40 C37 C38 C39 -179.8(3) . . . . ?
C40 C41 C42 N5 -0.7(5) . . . . ?
C42 N5 C38 C37 0.6(4) . . . . ?
C42 N5 C38 C39 -179.5(2) . . . . ?
C43 C32 C33 C34 178.6(3) . . . . ?
C43 C32 C33 C44 -2.3(5) . . . . ?
C44 C33 C34 C35 2.9(4) . . . . ?
C44 C33 C34 C39 -177.2(3) . . . . ?
C45 C41 C42 N5 -178.4(3) . . . . ?
C46 C40 C41 C42 -178.6(3) . . . . ?
C46 C40 C41 C45 -1.0(5) . . . . ?
C47 C48 C49 C50 175.8(3) . . . . ?
C47 C48 C53 N6 2.2(4) . . . . ?
C47 C48 C53 C52 -173.9(3) . . . . ?
C48 C49 C50 C51 -1.5(6) . . . . ?
C49 C48 C53 N6 178.7(3) . . . . ?
C49 C48 C53 C52 2.7(4) . . . . ?
C49 C50 C51 C52 2.0(6) . . . . ?
C50 C51 C52 C53 -0.1(6) . . . . ?
C51 C52 C53 N6 -178.3(4) . . . . ?
C51 C52 C53 C48 -2.3(5) . . . . ?
C53 N6 C54 C55A -46.1(10) . . . . ?
C53 N6 C54 C59A 147.0(13) . . . . ?
C53 N6 C54 C55 -16.8(6) . . . . ?
C53 N6 C54 C59 160.7(5) . . . . ?
C53 C48 C49 C50 -0.8(5) . . . . ?
C54 N6 C53 C48 146.0(3) . . . . ?
C54 N6 C53 C52 -38.1(5) . . . . ?
C54 C55A C56A C57A -5(2) . . . . ?
C54 C55A C56A C60A 178.3(11) . . . . ?
C54 C55 C56 C57 -3.6(10) . . . . ?
C54 C55 C56 C60 178.4(5) . . . . ?
C55A C54 C59A C58A 9(2) . . . . ?
C55A C56A C57A C58A 6(2) . . . . ?
C55A C56A C60A F4A -75.8(15) . . . . ?
C55A C56A C60A F5A 169.2(14) . . . . ?
C55A C56A C60A F6A 49.1(14) . . . . ?
C56A C57A C58A C59A 0(3) . . . . ?
C57A C56A C60A F4A 107.1(15) . . . . ?
C57A C56A C60A F5A -7.9(12) . . . . ?
C57A C56A C60A F6A -128.1(13) . . . . ?
C57A C58A C59A C54 -8(3) . . . . ?
C59A C54 C55A C56A -2.6(19) . . . . ?
C60A C56A C57A C58A -177.2(17) . . . . ?
O7 C61 C62 C63 169.6(3) . . . . ?
O7 C61 C62 C67 -12.0(4) . . . . ?
O8 C61 C62 C63 -11.7(4) . . . . ?
O8 C61 C62 C67 166.7(3) . . . . ?
N7 C68 C69 C70 178.3(3) . . . . ?
N7 C68 C73 C72 -179.5(3) . . . . ?
C61 C62 C63 C64 177.0(3) . . . . ?
C61 C62 C67 N7 0.2(5) . . . . ?
C61 C62 C67 C66 -175.9(3) . . . . ?
C62 C63 C64 C65 -0.4(5) . . . . ?
C63 C62 C67 N7 178.5(3) . . . . ?
C63 C62 C67 C66 2.4(4) . . . . ?
C63 C64 C65 C66 1.1(5) . . . . ?
C64 C65 C66 C67 0.0(5) . . . . ?
C65 C66 C67 N7 -177.8(3) . . . . ?
C65 C66 C67 C62 -1.8(5) . . . . ?
C67 N7 C68 C69 139.3(4) . . . . ?
C67 N7 C68 C73 -42.0(5) . . . . ?
C67 C62 C63 C64 -1.4(5) . . . . ?
C68 N7 C67 C62 162.0(3) . . . . ?
C68 N7 C67 C66 -22.0(5) . . . . ?
C68 C69 C70 C71 1.4(5) . . . . ?
C68 C69 C70 C74 178.3(3) . . . . ?
C69 C68 C73 C72 -0.8(5) . . . . ?
C69 C70 C71 C72 -1.1(5) . . . . ?
C69 C70 C74 F7 -74.4(12) . . . . ?
C69 C70 C74 F9 39.2(14) . . . . ?
C69 C70 C74 F8 172.9(13) . . . . ?
C69 C70 C74 F7A -97.1(9) . . . . ?
C69 C70 C74 F9A 25.7(10) . . . . ?
C69 C70 C74 F8A 145.2(10) . . . . ?
C70 C71 C72 C73 -0.1(5) . . . . ?
C71 C70 C74 F7 102.5(12) . . . . ?
C71 C70 C74 F9 -143.9(14) . . . . ?
C71 C70 C74 F8 -10.2(14) . . . . ?
C71 C70 C74 F7A 79.8(9) . . . . ?
C71 C70 C74 F9A -157.4(9) . . . . ?
C71 C70 C74 F8A -38.0(11) . . . . ?
C71 C72 C73 C68 1.1(5) . . . . ?
C73 C68 C69 C70 -0.4(5) . . . . ?
C74 C70 C71 C72 -178.0(3) . . . . ?
C55 C54 C59 C58 -4.7(9) . . . . ?
C55 C56 C57 C58 1.2(12) . . . . ?
C55 C56 C60 F4 -56.2(10) . . . . ?
C55 C56 C60 F5 172.0(7) . . . . ?
C55 C56 C60 F6 65.9(8) . . . . ?
C56 C57 C58 C59 -0.6(12) . . . . ?
C57 C56 C60 F4 125.9(9) . . . . ?
C57 C56 C60 F5 -5.9(11) . . . . ?
C57 C56 C60 F6 -112.1(8) . . . . ?
C57 C58 C59 C54 2.3(11) . . . . ?
C59 C54 C55 C56 5.3(8) . . . . ?
C60 C56 C57 C58 179.1(7) . . . . ?
